data_7045294
loop_
_publ_author_name
'Savchenkov, Anton V.'
'Vologzhanina, Anna V.'
'Dmitrienko, Artem O.'
'Zubavichus, Yan V.'
'Pushkin, Denis V.'
'Serezhkina, Larisa B.'
'Serezhkin, Viktor N.'

_publ_section_title
;
 Crystal structures of uranyl complexes with isobutyrate and isovalerate
 anions
;
_journal_name_full 'Dalton Transactions'
_journal_paper_doi 10.1039/C7DT04042C
_journal_year 2018
_chemical_absolute_configuration ad
_chemical_formula_moiety 'C15 H27 O8 U1, H4 N1'
_chemical_formula_sum 'C15 H31 N O8 U'
_chemical_formula_weight 591.44
_chemical_name_systematic
;
 ?
;
_space_group_crystal_system cubic
_space_group_IT_number 198
_space_group_name_Hall 'P 2ac 2ab 3'
_space_group_name_H-M_alt 'P 21 3'
_symmetry_space_group_name_Hall 'P 2ac 2ab 3'
_symmetry_space_group_name_H-M 'P 21 3'
_atom_sites_solution_hydrogens mixed
_atom_sites_solution_primary iterative
_audit_creation_date 2017-07-14
_audit_creation_method
;
Olex2 1.2
(compiled 2017.03.28 svn.r3405 for OlexSys, GUI svn.r5337)
;
_audit_update_record
;
2017-10-13 deposited with the CCDC.
2017-12-26 downloaded from the CCDC.
;
_cell_angle_alpha 90
_cell_angle_beta 90
_cell_angle_gamma 90
_cell_formula_units_Z 4
_cell_length_a 12.6458(12)
_cell_length_b 12.6458(12)
_cell_length_c 12.6458(12)
_cell_measurement_reflns_used 9555
_cell_measurement_temperature 120
_cell_measurement_theta_max 29.88
_cell_measurement_theta_min 2.28
_cell_volume 2022.3(3)
_computing_molecular_graphics 'Olex2 (Dolomanov et al., 2009)'
_computing_publication_material 'Olex2 (Dolomanov et al., 2009)'
_computing_structure_refinement 'XL (Sheldrick, 2008)'
_computing_structure_solution 'olex2.solve (Bourhis et al., 2015)'
_diffrn_ambient_temperature 120
_diffrn_detector_area_resol_mean 8
_diffrn_measured_fraction_theta_full 1.000
_diffrn_measured_fraction_theta_max 0.989
_diffrn_measurement_device_type apex
_diffrn_measurement_method '\w and \f scans'
_diffrn_radiation_monochromator graphite
_diffrn_radiation_type MoK\a
_diffrn_radiation_wavelength 0.71073
_diffrn_reflns_av_R_equivalents 0.1682
_diffrn_reflns_av_unetI/netI 0.0851
_diffrn_reflns_Laue_measured_fraction_full 1.000
_diffrn_reflns_Laue_measured_fraction_max 0.989
_diffrn_reflns_limit_h_max 17
_diffrn_reflns_limit_h_min -17
_diffrn_reflns_limit_k_max 17
_diffrn_reflns_limit_k_min -17
_diffrn_reflns_limit_l_max 17
_diffrn_reflns_limit_l_min -17
_diffrn_reflns_number 19814
_diffrn_reflns_point_group_measured_fraction_full 1.000
_diffrn_reflns_point_group_measured_fraction_max 0.989
_diffrn_reflns_theta_full 26.000
_diffrn_reflns_theta_max 29.865
_diffrn_reflns_theta_min 2.278
_diffrn_source 'sealed tube'
_exptl_absorpt_coefficient_mu 8.064
_exptl_absorpt_correction_T_max 0.2974
_exptl_absorpt_correction_T_min 0.0618
_exptl_absorpt_correction_type multi-scan
_exptl_absorpt_process_details
'SADABS-2014/5 (Bruker,2014/5) was used for absorption correction. wR2(int) was 0.1667 before and 0.0950 after correction. The Ratio of minimum to maximum transmission is 0.2078. The \l/2 correction factor is 0.00150.'
_exptl_crystal_colour yellow
_exptl_crystal_colour_primary yellow
_exptl_crystal_density_diffrn 1.943
_exptl_crystal_description prism
_exptl_crystal_F_000 1136
_exptl_crystal_size_max 0.29
_exptl_crystal_size_mid 0.26
_exptl_crystal_size_min 0.19
_refine_diff_density_max 2.915
_refine_diff_density_min -2.791
_refine_diff_density_rms 0.282
_refine_ls_abs_structure_details
;
 Refined as an inversion twin.
;
_refine_ls_abs_structure_Flack 0.24(6)
_refine_ls_extinction_method none
_refine_ls_goodness_of_fit_ref 1.020
_refine_ls_hydrogen_treatment constr
_refine_ls_matrix_type full
_refine_ls_number_parameters 73
_refine_ls_number_reflns 1934
_refine_ls_number_restraints 12
_refine_ls_restrained_S_all 1.019
_refine_ls_R_factor_all 0.1086
_refine_ls_R_factor_gt 0.0773
_refine_ls_shift/su_max 0.000
_refine_ls_shift/su_mean 0.000
_refine_ls_structure_factor_coef Fsqd
_refine_ls_weighting_details 'w=1/[\s^2^(Fo^2^)+(0.0100P)^2^+93.9420P] where P=(Fo^2^+2Fc^2^)/3'
_refine_ls_weighting_scheme calc
_refine_ls_wR_factor_gt 0.1454
_refine_ls_wR_factor_ref 0.1657
_reflns_Friedel_coverage 0.783
_reflns_Friedel_fraction_full 1.000
_reflns_Friedel_fraction_max 0.988
_reflns_number_gt 1539
_reflns_number_total 1934
_reflns_threshold_expression 'I > 2\s(I)'
_cod_data_source_file c7dt04042c2.cif
_cod_data_source_block a
_cod_original_cell_volume 2022.3(6)
_cod_database_code 7045294
_shelxl_version_number 2014-3
_shelx_space_group_comment
;
The symmetry employed for this shelxl refinement is uniquely defined
by the following loop, which should always be used as a source of
symmetry information in preference to the above space-group names.
They are only intended as comments.
;
_olex2_refinement_description
;
1. Twinned data refinement
 Scales: 0.76(6)
 0.24(6)
2. Fixed Uiso
 At 1.2 times of:
  All C(H) groups, All C(H,H) groups, All N(H,H) groups
 At 1.5 times of:
  All C(H,H,H) groups
3. Uiso/Uaniso restraints and constraints
Uanis(O2) \\sim Ueq, Uanis(O1) \\sim Ueq: with sigma of 0.005 and sigma for
terminal atoms of 0.005
Uiso(C3A) = Uiso(C3B)
Uiso(C2A) = Uiso(C2B)
Uiso(C5B) = Uiso(C5A)
Uiso(C4A) = Uiso(C4B)
4. Others
 Fixed Sof: C2B(0.5) H2BA(0.5) H2BB(0.5) C3B(0.5) H3B(0.5) C4B(0.5) H4BA(0.5)
 H4BB(0.5) H4BC(0.5) C5B(0.5) H5BA(0.5) H5BB(0.5) H5BC(0.5) C2A(0.5) H2AA(0.5)
 H2AB(0.5) C3A(0.5) H3A(0.5) C4A(0.5) H4AA(0.5) H4AB(0.5) H4AC(0.5) C5A(0.5)
 H5AA(0.5) H5AB(0.5) H5AC(0.5)
5.a Riding coordinates:
 N1(H1A,H1B)
5.b Ternary CH refined with riding coordinates:
 C3B(H3B), C3A(H3A)
5.c Secondary CH2 refined with riding coordinates:
 C2B(H2BA,H2BB), C2A(H2AA,H2AB)
5.d Idealised Me refined as rotating group:
 C4B(H4BA,H4BB,H4BC), C5B(H5BA,H5BB,H5BC), C4A(H4AA,H4AB,H4AC), C5A(H5AA,H5AB,
 H5AC)
;
_olex2_submission_special_instructions 'No special instructions were received'

loop_
_space_group_symop_operation_xyz
'x, y, z'
'z, x, y'
'y, z, x'
'-y+1/2, -z, x+1/2'
'z+1/2, -x+1/2, -y'
'-y, z+1/2, -x+1/2'
'-z+1/2, -x, y+1/2'
'-z, x+1/2, -y+1/2'
'y+1/2, -z+1/2, -x'
'-x+1/2, -y, z+1/2'
'x+1/2, -y+1/2, -z'
'-x, y+1/2, -z+1/2'

loop_
_atom_site_label
_atom_site_type_symbol
_atom_site_fract_x
_atom_site_fract_y
_atom_site_fract_z
_atom_site_U_iso_or_equiv
_atom_site_adp_type
_atom_site_occupancy
_atom_site_site_symmetry_order
_atom_site_calc_flag
_atom_site_refinement_flags_posn
_atom_site_refinement_flags_adp
_atom_site_refinement_flags_occupancy
_atom_site_disorder_assembly
_atom_site_disorder_group
U1 U 0.39569(6) 0.89569(6) 0.60431(6) 0.0237(3) Uani 1 3 d S T P . .
O1 O 0.3156(11) 0.8156(11) 0.6844(11) 0.031(4) Uani 1 3 d S TU P . .
O2 O 0.4761(12) 0.9761(12) 0.5239(12) 0.032(4) Uani 1 3 d S TU P . .
O3 O 0.3577(14) 0.7853(14) 0.4497(13) 0.041(4) Uani 1 1 d . . . . .
O4 O 0.4907(13) 0.7387(13) 0.5435(13) 0.036(4) Uani 1 1 d . . . . .
C1 C 0.436(2) 0.726(2) 0.465(2) 0.044(6) Uani 1 1 d . . . . .
C2B C 0.482(4) 0.642(3) 0.400(4) 0.033(7) Uiso 0.5 1 d . . . A 1
H2BA H 0.4399 0.5760 0.4094 0.039 Uiso 0.5 1 calc R . . A 1
H2BB H 0.5549 0.6273 0.4232 0.039 Uiso 0.5 1 calc R . . A 1
C3B C 0.482(4) 0.671(4) 0.285(4) 0.036(7) Uiso 0.5 1 d . . . A 1
H3B H 0.4098 0.6932 0.2610 0.043 Uiso 0.5 1 calc R . . A 1
C4B C 0.558(5) 0.761(5) 0.276(5) 0.044(9) Uiso 0.5 1 d . . . A 1
H4BA H 0.5278 0.8243 0.3095 0.066 Uiso 0.5 1 calc GR . . A 1
H4BB H 0.5720 0.7764 0.2011 0.066 Uiso 0.5 1 calc GR . . A 1
H4BC H 0.6245 0.7427 0.3112 0.066 Uiso 0.5 1 calc GR . . A 1
C5B C 0.521(5) 0.577(6) 0.221(6) 0.053(11) Uiso 0.5 1 d . . . A 1
H5BA H 0.5932 0.5591 0.2430 0.079 Uiso 0.5 1 calc GR . . A 1
H5BB H 0.5201 0.5941 0.1458 0.079 Uiso 0.5 1 calc GR . . A 1
H5BC H 0.4745 0.5161 0.2344 0.079 Uiso 0.5 1 calc GR . . A 1
C2A C 0.447(4) 0.642(4) 0.374(4) 0.033(7) Uiso 0.5 1 d . . . A 2
H2AA H 0.4450 0.5701 0.4033 0.039 Uiso 0.5 1 calc R . . A 2
H2AB H 0.3873 0.6501 0.3235 0.039 Uiso 0.5 1 calc R . . A 2
C3A C 0.545(4) 0.659(4) 0.320(4) 0.036(7) Uiso 0.5 1 d . . . A 2
H3A H 0.6061 0.6604 0.3701 0.043 Uiso 0.5 1 calc R . . A 2
C4A C 0.528(5) 0.774(5) 0.265(5) 0.044(9) Uiso 0.5 1 d . . . A 2
H4AA H 0.5127 0.7647 0.1896 0.066 Uiso 0.5 1 calc GR . . A 2
H4AB H 0.5929 0.8162 0.2729 0.066 Uiso 0.5 1 calc GR . . A 2
H4AC H 0.4693 0.8105 0.2994 0.066 Uiso 0.5 1 calc GR . . A 2
C5A C 0.560(5) 0.573(6) 0.234(5) 0.053(11) Uiso 0.5 1 d . . . A 2
H5AA H 0.5423 0.5039 0.2645 0.079 Uiso 0.5 1 calc GR . . A 2
H5AB H 0.6340 0.5726 0.2108 0.079 Uiso 0.5 1 calc GR . . A 2
H5AC H 0.5138 0.5880 0.1742 0.079 Uiso 0.5 1 calc GR . . A 2
N1 N 0.1714(16) 0.8286(16) 0.3286(16) 0.041(8) Uani 1 3 d S T P . .
H1A H 0.1897 0.8646 0.2637 0.049 Uiso 1 1 d R . . . .
H1B H 0.1338 0.8662 0.3662 0.049 Uiso 1 3 d RS T P . .

loop_
_atom_site_aniso_label
_atom_site_aniso_U_11
_atom_site_aniso_U_22
_atom_site_aniso_U_33
_atom_site_aniso_U_23
_atom_site_aniso_U_13
_atom_site_aniso_U_12
U1 0.0237(3) 0.0237(3) 0.0237(3) -0.0031(3) -0.0031(3) 0.0031(3)
O1 0.031(4) 0.031(4) 0.031(4) 0.005(3) 0.005(3) -0.005(3)
O2 0.032(4) 0.032(4) 0.032(4) 0.007(3) 0.007(3) -0.007(3)
O3 0.046(10) 0.046(10) 0.030(8) -0.024(7) -0.012(7) -0.008(8)
O4 0.038(9) 0.029(8) 0.041(9) -0.009(7) -0.003(7) 0.016(7)
C1 0.059(17) 0.027(12) 0.047(15) -0.008(11) 0.001(13) 0.001(11)
N1 0.041(8) 0.041(8) 0.041(8) -0.005(9) 0.005(9) 0.005(9)

loop_
_atom_type_symbol
_atom_type_description
_atom_type_scat_dispersion_real
_atom_type_scat_dispersion_imag
_atom_type_scat_source
C C 0.0033 0.0016 'International Tables Vol C Tables 4.2.6.8 and 6.1.1.4'
H H 0.0000 0.0000 'International Tables Vol C Tables 4.2.6.8 and 6.1.1.4'
N N 0.0061 0.0033 'International Tables Vol C Tables 4.2.6.8 and 6.1.1.4'
O O 0.0106 0.0060 'International Tables Vol C Tables 4.2.6.8 and 6.1.1.4'
U U -9.6767 9.6646 'International Tables Vol C Tables 4.2.6.8 and 6.1.1.4'

loop_
_geom_angle_atom_site_label_1
_geom_angle_atom_site_label_2
_geom_angle_atom_site_label_3
_geom_angle
_geom_angle_site_symmetry_1
_geom_angle_site_symmetry_3
O1 U1 O2 180.0(5) . .
O1 U1 O3 91.1(5) . .
O1 U1 O3 91.1(5) . 9_466
O1 U1 O3 91.1(4) . 8_656
O1 U1 O4 89.8(4) . 8_656
O1 U1 O4 89.8(4) . 9_466
O1 U1 O4 89.8(4) . .
O1 U1 C1 91.4(6) . 9_466
O1 U1 C1 91.4(6) . .
O1 U1 C1 91.4(6) . 8_656
O2 U1 O3 88.9(4) . 9_466
O2 U1 O3 88.9(5) . 8_656
O2 U1 O3 88.9(4) . .
O2 U1 O4 90.2(4) . 8_656
O2 U1 O4 90.2(4) . .
O2 U1 O4 90.2(4) . 9_466
O2 U1 C1 88.6(6) . .
O2 U1 C1 88.6(6) . 9_466
O2 U1 C1 88.6(6) . 8_656
O3 U1 O3 119.97(3) 9_466 .
O3 U1 O3 119.97(3) 8_656 9_466
O3 U1 O3 119.97(3) 8_656 .
O3 U1 C1 26.4(7) . .
O3 U1 C1 26.4(7) 9_466 9_466
O3 U1 C1 146.3(7) . 8_656
O3 U1 C1 146.3(7) 8_656 9_466
O3 U1 C1 93.5(7) . 9_466
O3 U1 C1 26.4(7) 8_656 8_656
O3 U1 C1 93.5(7) 8_656 .
O3 U1 C1 93.5(7) 9_466 8_656
O3 U1 C1 146.3(7) 9_466 .
O4 U1 O3 51.9(6) 9_466 9_466
O4 U1 O3 68.1(6) 8_656 9_466
O4 U1 O3 171.8(6) 9_466 8_656
O4 U1 O3 68.1(6) . 8_656
O4 U1 O3 51.9(6) 8_656 8_656
O4 U1 O3 171.8(6) . 9_466
O4 U1 O3 51.9(6) . .
O4 U1 O3 171.8(6) 8_656 .
O4 U1 O3 68.1(6) 9_466 .
O4 U1 O4 119.999(5) 8_656 9_466
O4 U1 O4 120.000(5) 8_656 .
O4 U1 O4 119.997(6) 9_466 .
O4 U1 C1 145.4(7) . 9_466
O4 U1 C1 25.5(7) 9_466 9_466
O4 U1 C1 145.4(7) 8_656 .
O4 U1 C1 94.6(7) 8_656 9_466
O4 U1 C1 94.6(7) . 8_656
O4 U1 C1 25.5(7) . .
O4 U1 C1 25.5(7) 8_656 8_656
O4 U1 C1 145.4(7) 9_466 8_656
O4 U1 C1 94.6(7) 9_466 .
C1 U1 C1 119.94(5) 8_656 9_466
C1 U1 C1 119.94(5) 9_466 .
C1 U1 C1 119.94(5) 8_656 .
C1 O3 U1 93.4(15) . .
C1 O4 U1 94.7(15) . .
O3 C1 U1 60.1(12) . .
O3 C1 C2B 131(3) . .
O3 C1 C2A 111(3) . .
O4 C1 U1 59.8(13) . .
O4 C1 O3 120(2) . .
O4 C1 C2B 109(3) . .
O4 C1 C2A 129(3) . .
C2B C1 U1 167(3) . .
C2A C1 U1 170(2) . .
C1 C2B H2BA 109.3 . .
C1 C2B H2BB 109.3 . .
C1 C2B C3B 111(4) . .
H2BA C2B H2BB 108.0 . .
C3B C2B H2BA 109.3 . .
C3B C2B H2BB 109.3 . .
C2B C3B H3B 110.8 . .
C2B C3B C5B 108(4) . .
C4B C3B C2B 105(4) . .
C4B C3B H3B 110.8 . .
C4B C3B C5B 111(5) . .
C5B C3B H3B 110.8 . .
C3B C4B H4BA 109.5 . .
C3B C4B H4BB 109.5 . .
C3B C4B H4BC 109.5 . .
H4BA C4B H4BB 109.5 . .
H4BA C4B H4BC 109.5 . .
H4BB C4B H4BC 109.5 . .
C3B C5B H5BA 109.5 . .
C3B C5B H5BB 109.5 . .
C3B C5B H5BC 109.5 . .
H5BA C5B H5BB 109.5 . .
H5BA C5B H5BC 109.5 . .
H5BB C5B H5BC 109.5 . .
C1 C2A H2AA 109.9 . .
C1 C2A H2AB 109.9 . .
H2AA C2A H2AB 108.3 . .
C3A C2A C1 109(4) . .
C3A C2A H2AA 109.9 . .
C3A C2A H2AB 109.9 . .
C2A C3A H3A 111.2 . .
C2A C3A C4A 103(4) . .
C2A C3A C5A 109(4) . .
C4A C3A H3A 111.2 . .
C5A C3A H3A 111.2 . .
C5A C3A C4A 111(5) . .
C3A C4A H4AA 109.5 . .
C3A C4A H4AB 109.5 . .
C3A C4A H4AC 109.5 . .
H4AA C4A H4AB 109.5 . .
H4AA C4A H4AC 109.5 . .
H4AB C4A H4AC 109.5 . .
C3A C5A H5AA 109.5 . .
C3A C5A H5AB 109.5 . .
C3A C5A H5AC 109.5 . .
H5AA C5A H5AB 109.5 . .
H5AA C5A H5AC 109.5 . .
H5AB C5A H5AC 109.5 . .
H1A N1 H1B 110.9 . .

loop_
_geom_bond_atom_site_label_1
_geom_bond_atom_site_label_2
_geom_bond_distance
_geom_bond_site_symmetry_2
U1 O1 1.75(2) .
U1 O2 1.76(3) .
U1 O3 2.449(14) 9_466
U1 O3 2.449(14) 8_656
U1 O3 2.449(14) .
U1 O4 2.445(15) 8_656
U1 O4 2.445(15) 9_466
U1 O4 2.445(15) .
U1 C1 2.82(3) 9_466
U1 C1 2.82(3) 8_656
U1 C1 2.82(3) .
O3 C1 1.26(3) .
O4 C1 1.22(3) .
C1 C2B 1.47(5) .
C1 C2A 1.58(5) .
C2B H2BA 0.9900 .
C2B H2BB 0.9900 .
C2B C3B 1.50(7) .
C3B H3B 1.0000 .
C3B C4B 1.50(8) .
C3B C5B 1.52(8) .
C4B H4BA 0.9800 .
C4B H4BB 0.9800 .
C4B H4BC 0.9800 .
C5B H5BA 0.9800 .
C5B H5BB 0.9800 .
C5B H5BC 0.9800 .
C2A H2AA 0.9900 .
C2A H2AB 0.9900 .
C2A C3A 1.44(6) .
C3A H3A 1.0000 .
C3A C4A 1.62(8) .
C3A C5A 1.54(8) .
C4A H4AA 0.9800 .
C4A H4AB 0.9800 .
C4A H4AC 0.9800 .
C5A H5AA 0.9800 .
C5A H5AB 0.9800 .
C5A H5AC 0.9800 .
N1 H1A 0.9668 .
N1 H1B 0.8244 .

loop_
_geom_torsion_atom_site_label_1
_geom_torsion_atom_site_label_2
_geom_torsion_atom_site_label_3
_geom_torsion_atom_site_label_4
_geom_torsion
U1 O3 C1 O4 4(3)
U1 O3 C1 C2B -172(3)
U1 O3 C1 C2A -176(2)
U1 O4 C1 O3 -4(3)
U1 O4 C1 C2B 173(2)
U1 O4 C1 C2A 176(3)
U1 C1 C2B C3B -106(11)
O3 C1 C2B C3B 40(6)
O3 C1 C2A C3A 117(4)
O4 C1 C2B C3B -136(4)
O4 C1 C2A C3A -63(5)
C1 C2B C3B C4B 67(5)
C1 C2B C3B C5B -175(4)
C1 C2A C3A C4A -66(5)
C1 C2A C3A C5A 176(4)
C2B C1 C2A C3A -54(7)
C2A C1 C2B C3B 51(7)

loop_
_twin_individual_id
_twin_individual_mass_fraction_refined
1 0.76(6)
2 0.24(6)
